data_7243052
loop_
_publ_author_name
'Shen, Yue'
'Wang, Shiyin'
'Zhang, Xiangyu'
'Li, Nan'
'Liu, Haichao'
'Yang, Bing'

_publ_section_title
;
 Supramolecular complex strategy for pure organic multi-color luminescent
 materials and stimuli-responsive luminescence switching
;
_journal_issue 34
_journal_name_full CrystEngComm
_journal_page_first 5918
_journal_page_last 5924
_journal_paper_doi 10.1039/D1CE00449B
_journal_volume 23
_journal_year 2021
_chemical_formula_moiety 'C22 H14, 1.5(C10 H2 N4)'
_chemical_formula_sum 'C37 H17 N6'
_chemical_formula_weight 545.56
_chemical_name_systematic 9-(phenylethynyl)anthracene_1,2,4,5-tetracyanobenzene
_space_group_crystal_system monoclinic
_space_group_IT_number 14
_space_group_name_Hall '-P 2ybc'
_space_group_name_H-M_alt 'P 1 21/c 1'
_atom_sites_solution_hydrogens geom
_atom_sites_solution_primary direct
_audit_creation_date 2019-08-09
_audit_creation_method
;
Olex2 1.2
(compiled 2018.05.29 svn.r3508 for OlexSys, GUI svn.r5506)
;
_audit_update_record
;
2021-04-03 deposited with the CCDC.	2021-06-14 downloaded from the CCDC.
;
_cell_angle_alpha 90
_cell_angle_beta 91.4780(18)
_cell_angle_gamma 90
_cell_formula_units_Z 4
_cell_length_a 9.7595(5)
_cell_length_b 7.9919(3)
_cell_length_c 36.1641(16)
_cell_measurement_reflns_used 9891
_cell_measurement_temperature 293(2)
_cell_measurement_theta_max 28.18
_cell_measurement_theta_min 3.03
_cell_volume 2819.8(2)
_computing_cell_refinement 'SAINT V8.38A (?, 2016)'
_computing_data_reduction 'SAINT V8.38A (?, 2016)'
_computing_molecular_graphics 'Olex2 (Dolomanov et al., 2009)'
_computing_publication_material 'Olex2 (Dolomanov et al., 2009)'
_computing_structure_refinement 'ShelXL (Sheldrick, 2015)'
_computing_structure_solution 'ShelXS (Sheldrick, 2008)'
_diffrn_ambient_temperature 293(2)
_diffrn_measured_fraction_theta_full 0.998
_diffrn_measured_fraction_theta_max 0.997
_diffrn_measurement_device_type 'Bruker APEX-II CCD'
_diffrn_measurement_method '\f and \w scans'
_diffrn_radiation_type MoK\a
_diffrn_radiation_wavelength 0.71073
_diffrn_reflns_av_R_equivalents 0.0650
_diffrn_reflns_av_unetI/netI 0.0383
_diffrn_reflns_Laue_measured_fraction_full 0.998
_diffrn_reflns_Laue_measured_fraction_max 0.997
_diffrn_reflns_limit_h_max 13
_diffrn_reflns_limit_h_min -12
_diffrn_reflns_limit_k_max 10
_diffrn_reflns_limit_k_min -10
_diffrn_reflns_limit_l_max 48
_diffrn_reflns_limit_l_min -48
_diffrn_reflns_number 55890
_diffrn_reflns_point_group_measured_fraction_full 0.998
_diffrn_reflns_point_group_measured_fraction_max 0.997
_diffrn_reflns_theta_full 25.242
_diffrn_reflns_theta_max 28.281
_diffrn_reflns_theta_min 3.033
_diffrn_standards_number 0
_exptl_absorpt_coefficient_mu 0.079
_exptl_absorpt_correction_type none
_exptl_crystal_colour red
_exptl_crystal_density_diffrn 1.285
_exptl_crystal_description block
_exptl_crystal_F_000 1124
_exptl_crystal_preparation Luminescent
_exptl_crystal_recrystallization_method 'Re-crystallisation from solvent: dichloromethane/acetonitrile'
_refine_diff_density_max 0.157
_refine_diff_density_min -0.225
_refine_diff_density_rms 0.043
_refine_ls_extinction_method none
_refine_ls_goodness_of_fit_ref 1.066
_refine_ls_hydrogen_treatment constr
_refine_ls_matrix_type full
_refine_ls_number_parameters 388
_refine_ls_number_reflns 6962
_refine_ls_number_restraints 0
_refine_ls_restrained_S_all 1.066
_refine_ls_R_factor_all 0.1199
_refine_ls_R_factor_gt 0.0668
_refine_ls_shift/su_max 0.000
_refine_ls_shift/su_mean 0.000
_refine_ls_structure_factor_coef Fsqd
_refine_ls_weighting_details 'w=1/[\s^2^(Fo^2^)+(0.0415P)^2^+1.6928P] where P=(Fo^2^+2Fc^2^)/3'
_refine_ls_weighting_scheme calc
_refine_ls_wR_factor_gt 0.1336
_refine_ls_wR_factor_ref 0.1608
_reflns_Friedel_coverage 0.000
_reflns_number_gt 4295
_reflns_number_total 6962
_reflns_threshold_expression 'I > 2\s(I)'
_cod_data_source_file d1ce00449b2.cif
_cod_data_source_block PEA-TCNB
_cod_depositor_comments 'Adding full bibliography for 7243051--7243053.cif.'
_cod_database_code 7243052
_shelx_shelxl_version_number 2018/3
_shelx_space_group_comment
;
The symmetry employed for this shelxl refinement is uniquely defined
by the following loop, which should always be used as a source of
symmetry information in preference to the above space-group names.
They are only intended as comments.
;
_olex2_refinement_description
;
1. Fixed Uiso
 At 1.2 times of:
  All C(H) groups
2.a Aromatic/amide H refined with riding coordinates:
 C6(H6), C7(H7), C9(H9), C10(H10), C11(H11), C15(H15), C19(H19), C20(H20),
 C22(H22), C23(H23), C24(H24), C25(H25), C26(H26), C28(H28), C30(H30), C35(H35),
  C39(H39)
;
_olex2_submission_special_instructions 'No special instructions were received'

loop_
_space_group_symop_operation_xyz
'x, y, z'
'-x, y+1/2, -z+1/2'
'-x, -y, -z'
'x, -y-1/2, z-1/2'

loop_
_atom_site_label
_atom_site_type_symbol
_atom_site_fract_x
_atom_site_fract_y
_atom_site_fract_z
_atom_site_U_iso_or_equiv
_atom_site_adp_type
_atom_site_occupancy
_atom_site_site_symmetry_order
_atom_site_calc_flag
_atom_site_refinement_flags_posn
_atom_site_refinement_flags_adp
_atom_site_refinement_flags_occupancy
_atom_site_disorder_assembly
_atom_site_disorder_group
C1 C 0.95034(19) 0.7002(2) 0.18013(5) 0.0365(4) Uani 1 1 d . . . . .
C2 C 1.08779(19) 0.6462(2) 0.17959(5) 0.0353(4) Uani 1 1 d . . . . .
C3 C 1.1377(2) 0.8000(2) 0.23718(5) 0.0414(5) Uani 1 1 d . . . . .
C4 C 1.18289(19) 0.6938(2) 0.20788(5) 0.0369(4) Uani 1 1 d . . . . .
C5 C 0.9076(2) 0.8072(3) 0.20949(6) 0.0428(5) Uani 1 1 d . . . . .
C6 C 1.0024(2) 0.8538(3) 0.23693(6) 0.0471(5) Uani 1 1 d . . . . .
H6 H 0.973542 0.925067 0.256251 0.056 Uiso 1 1 calc R . . . .
C7 C 1.3572(2) 0.3099(3) 0.09579(6) 0.0493(5) Uani 1 1 d . . . . .
H7 H 1.415554 0.338909 0.116220 0.059 Uiso 1 1 calc R . . . .
C8 C 1.2245(2) 0.3706(2) 0.09368(5) 0.0399(5) Uani 1 1 d . . . . .
C9 C 1.3216(2) 0.6409(3) 0.20864(6) 0.0464(5) Uani 1 1 d . . . . .
H9 H 1.353952 0.572263 0.189266 0.056 Uiso 1 1 calc R . . . .
C10 C 0.8521(2) 0.6535(3) 0.15242(6) 0.0477(5) Uani 1 1 d . . . . .
H10 H 0.877849 0.580446 0.133072 0.057 Uiso 1 1 calc R . . . .
C11 C 1.2339(2) 0.8465(3) 0.26560(6) 0.0538(6) Uani 1 1 d . . . . .
H11 H 1.205524 0.917625 0.285001 0.065 Uiso 1 1 calc R . . . .
C12 C 0.9010(2) 0.1110(3) 0.13209(6) 0.0422(5) Uani 1 1 d . . . . .
C13 C 1.1327(2) 0.5464(2) 0.14941(6) 0.0406(5) Uani 1 1 d . . . . .
C14 C 0.9205(2) 0.0033(3) 0.10207(6) 0.0432(5) Uani 1 1 d . . . . .
C15 C 1.0077(2) 0.1397(3) 0.15717(6) 0.0455(5) Uani 1 1 d . . . . .
H15 H 0.994403 0.210706 0.177836 0.055 Uiso 1 1 calc R . . . .
C16 C 1.1339(2) 0.0652(3) 0.15222(6) 0.0456(5) Uani 1 1 d . . . . .
C17 C 1.1530(2) -0.0432(3) 0.12235(6) 0.0453(5) Uani 1 1 d . . . . .
C19 C 1.4093(2) 0.6870(3) 0.23675(7) 0.0541(6) Uani 1 1 d . . . . .
H19 H 1.501391 0.648585 0.236981 0.065 Uiso 1 1 calc R . . . .
C20 C 1.0456(2) -0.0739(3) 0.09751(6) 0.0476(5) Uani 1 1 d . . . . .
H20 H 1.057986 -0.148078 0.077340 0.057 Uiso 1 1 calc R . . . .
C21 C 1.1728(2) 0.4697(3) 0.12336(6) 0.0432(5) Uani 1 1 d . . . . .
C22 C 1.1405(2) 0.3297(3) 0.06326(6) 0.0514(6) Uani 1 1 d . . . . .
H22 H 1.049767 0.372248 0.061272 0.062 Uiso 1 1 calc R . . . .
C23 C 0.7216(2) 0.7123(3) 0.15329(7) 0.0587(6) Uani 1 1 d . . . . .
H23 H 0.657175 0.679557 0.134522 0.070 Uiso 1 1 calc R . . . .
C24 C 1.3646(3) 0.7914(3) 0.26555(7) 0.0576(6) Uani 1 1 d . . . . .
H24 H 1.426810 0.822989 0.284954 0.069 Uiso 1 1 calc R . . . .
C25 C 0.7698(2) 0.8650(3) 0.20903(7) 0.0571(6) Uani 1 1 d . . . . .
H25 H 0.740088 0.935753 0.228358 0.069 Uiso 1 1 calc R . . . .
C26 C 1.4050(3) 0.2072(3) 0.06820(7) 0.0601(7) Uani 1 1 d . . . . .
H26 H 1.496000 0.165192 0.069835 0.072 Uiso 1 1 calc R . . . .
C27 C 1.2832(2) -0.1209(3) 0.11664(7) 0.0570(6) Uani 1 1 d . . . . .
C28 C 0.6802(2) 0.8212(3) 0.18160(7) 0.0621(7) Uani 1 1 d . . . . .
H28 H 0.589291 0.863732 0.181383 0.074 Uiso 1 1 calc R . . . .
C29 C 0.7714(2) 0.1933(3) 0.13600(6) 0.0541(6) Uani 1 1 d . . . . .
C30 C 1.1905(3) 0.2262(3) 0.03592(7) 0.0638(7) Uani 1 1 d . . . . .
H30 H 1.133331 0.197252 0.015244 0.077 Uiso 1 1 calc R . . . .
C34 C 0.8090(3) -0.0240(3) 0.07586(7) 0.0584(6) Uani 1 1 d . . . . .
C35 C 1.3217(3) 0.1655(3) 0.03851(7) 0.0652(7) Uani 1 1 d . . . . .
H35 H 1.355021 0.094497 0.019699 0.078 Uiso 1 1 calc R . . . .
C36 C 1.2460(3) 0.1034(3) 0.17738(7) 0.0612(7) Uani 1 1 d . . . . .
N4 N 1.3860(2) -0.1840(3) 0.11128(7) 0.0776(7) Uani 1 1 d . . . . .
N2 N 0.6695(2) 0.2611(3) 0.13821(7) 0.0816(7) Uani 1 1 d . . . . .
N1 N 0.7193(3) -0.0429(4) 0.05551(7) 0.0896(8) Uani 1 1 d . . . . .
N3 N 1.3341(3) 0.1376(4) 0.19705(8) 0.0958(9) Uani 1 1 d . . . . .
N6 N 1.1612(3) 0.7542(3) 0.01967(7) 0.0816(7) Uani 1 1 d . . . . .
C37 C 1.3871(2) 0.4865(3) -0.02347(6) 0.0512(6) Uani 1 1 d . . . . .
C40 C 1.2598(3) 0.6827(3) 0.01478(7) 0.0568(6) Uani 1 1 d . . . . .
C38 C 1.3831(2) 0.5905(3) 0.00763(6) 0.0481(5) Uani 1 1 d . . . . .
C39 C 1.4959(2) 0.6036(3) 0.03106(6) 0.0528(6) Uani 1 1 d . . . . .
H39 H 1.493434 0.673802 0.052230 0.063 Uiso 1 1 calc R . . . .
C41 C 1.2674(3) 0.4733(4) -0.04723(8) 0.0762(9) Uani 1 1 d . . . . .
N1B N 1.1705(3) 0.4644(5) -0.06504(8) 0.1290(14) Uani 1 1 d . . . . .

loop_
_atom_site_aniso_label
_atom_site_aniso_U_11
_atom_site_aniso_U_22
_atom_site_aniso_U_33
_atom_site_aniso_U_23
_atom_site_aniso_U_13
_atom_site_aniso_U_12
C1 0.0398(11) 0.0351(10) 0.0348(10) 0.0053(8) 0.0051(8) -0.0008(8)
C2 0.0410(11) 0.0308(10) 0.0344(10) 0.0035(8) 0.0072(8) 0.0010(8)
C3 0.0501(12) 0.0370(11) 0.0372(11) 0.0015(8) 0.0034(9) -0.0002(9)
C4 0.0379(10) 0.0352(10) 0.0376(10) 0.0073(8) 0.0049(8) 0.0004(8)
C5 0.0431(11) 0.0424(11) 0.0434(11) 0.0039(9) 0.0107(9) 0.0038(9)
C6 0.0545(13) 0.0449(12) 0.0422(12) -0.0070(9) 0.0079(10) 0.0074(10)
C7 0.0510(13) 0.0493(13) 0.0477(13) 0.0007(10) 0.0068(10) 0.0056(10)
C8 0.0470(12) 0.0354(10) 0.0378(11) 0.0018(8) 0.0088(9) 0.0042(9)
C9 0.0448(12) 0.0493(13) 0.0452(12) 0.0069(10) 0.0059(10) 0.0025(10)
C10 0.0468(12) 0.0510(13) 0.0452(12) 0.0026(10) 0.0024(9) -0.0033(10)
C11 0.0663(16) 0.0503(14) 0.0445(13) -0.0040(10) -0.0031(11) -0.0014(11)
C12 0.0425(12) 0.0422(11) 0.0419(11) 0.0023(9) 0.0013(9) -0.0011(9)
C13 0.0445(11) 0.0370(11) 0.0405(11) 0.0040(9) 0.0048(9) 0.0015(9)
C14 0.0435(12) 0.0466(12) 0.0393(11) 0.0003(9) -0.0022(9) -0.0023(9)
C15 0.0520(13) 0.0447(12) 0.0398(11) 0.0005(9) 0.0001(9) -0.0065(10)
C16 0.0435(12) 0.0452(12) 0.0476(12) 0.0135(10) -0.0052(9) -0.0103(9)
C17 0.0424(12) 0.0416(11) 0.0520(13) 0.0126(10) 0.0040(10) -0.0020(9)
C19 0.0412(12) 0.0628(15) 0.0583(14) 0.0156(12) -0.0023(10) -0.0012(11)
C20 0.0516(13) 0.0482(13) 0.0432(12) -0.0001(10) 0.0044(10) 0.0002(10)
C21 0.0483(12) 0.0380(11) 0.0436(12) 0.0014(9) 0.0056(9) 0.0018(9)
C22 0.0545(14) 0.0528(13) 0.0470(13) 0.0018(10) 0.0011(10) 0.0027(11)
C23 0.0442(13) 0.0729(17) 0.0586(15) 0.0114(13) -0.0048(11) -0.0077(12)
C24 0.0613(15) 0.0580(15) 0.0526(14) 0.0055(12) -0.0128(12) -0.0099(12)
C25 0.0474(13) 0.0633(15) 0.0614(15) 0.0009(12) 0.0159(11) 0.0105(11)
C26 0.0606(15) 0.0550(15) 0.0658(16) 0.0056(12) 0.0210(13) 0.0151(12)
C27 0.0478(14) 0.0532(14) 0.0702(16) 0.0157(12) 0.0048(12) -0.0006(11)
C28 0.0381(12) 0.0746(17) 0.0740(17) 0.0143(14) 0.0103(12) 0.0082(12)
C29 0.0517(14) 0.0598(15) 0.0506(14) -0.0064(11) -0.0045(11) 0.0024(12)
C30 0.087(2) 0.0638(16) 0.0410(13) -0.0088(11) 0.0023(12) -0.0062(14)
C34 0.0540(15) 0.0725(17) 0.0484(13) -0.0127(12) -0.0022(12) 0.0041(12)
C35 0.094(2) 0.0495(14) 0.0537(15) -0.0078(11) 0.0258(14) 0.0073(14)
C36 0.0547(15) 0.0658(16) 0.0625(16) 0.0164(13) -0.0106(12) -0.0125(12)
N4 0.0534(13) 0.0757(16) 0.1041(19) 0.0159(14) 0.0100(13) 0.0087(12)
N2 0.0642(15) 0.0940(18) 0.0860(17) -0.0178(14) -0.0091(13) 0.0234(14)
N1 0.0712(16) 0.126(2) 0.0710(16) -0.0326(16) -0.0190(13) 0.0101(15)
N3 0.0771(17) 0.117(2) 0.0909(19) 0.0193(17) -0.0357(15) -0.0314(16)
N6 0.0700(16) 0.0890(18) 0.0862(17) -0.0167(14) 0.0091(13) 0.0230(14)
C37 0.0492(13) 0.0585(14) 0.0457(12) -0.0025(11) 0.0002(10) 0.0036(11)
C40 0.0564(15) 0.0599(15) 0.0545(14) -0.0065(12) 0.0057(11) 0.0070(12)
C38 0.0489(13) 0.0502(13) 0.0457(12) -0.0023(10) 0.0084(10) 0.0037(10)
C39 0.0547(14) 0.0585(14) 0.0452(12) -0.0103(11) 0.0041(10) 0.0046(11)
C41 0.0643(17) 0.107(2) 0.0566(16) -0.0247(16) -0.0066(14) 0.0250(16)
N1B 0.0822(19) 0.209(4) 0.094(2) -0.068(2) -0.0314(17) 0.055(2)

loop_
_atom_type_symbol
_atom_type_description
_atom_type_scat_dispersion_real
_atom_type_scat_dispersion_imag
_atom_type_scat_source
C C 0.0033 0.0016 'International Tables Vol C Tables 4.2.6.8 and 6.1.1.4'
H H 0.0000 0.0000 'International Tables Vol C Tables 4.2.6.8 and 6.1.1.4'
N N 0.0061 0.0033 'International Tables Vol C Tables 4.2.6.8 and 6.1.1.4'

loop_
_geom_angle_atom_site_label_1
_geom_angle_atom_site_label_2
_geom_angle_atom_site_label_3
_geom_angle
_geom_angle_site_symmetry_1
_geom_angle_site_symmetry_3
_geom_angle_publ_flag
C2 C1 C5 119.23(18) . . ?
C2 C1 C10 122.37(18) . . ?
C10 C1 C5 118.40(18) . . ?
C1 C2 C4 120.94(17) . . ?
C1 C2 C13 119.48(18) . . ?
C4 C2 C13 119.56(17) . . ?
C6 C3 C4 119.23(19) . . ?
C6 C3 C11 122.3(2) . . ?
C11 C3 C4 118.51(19) . . ?
C2 C4 C3 118.94(17) . . ?
C2 C4 C9 122.81(19) . . ?
C9 C4 C3 118.25(19) . . ?
C6 C5 C1 119.14(18) . . ?
C6 C5 C25 122.3(2) . . ?
C25 C5 C1 118.6(2) . . ?
C3 C6 C5 122.52(19) . . ?
C26 C7 C8 120.1(2) . . ?
C7 C8 C21 119.9(2) . . ?
C7 C8 C22 119.5(2) . . ?
C22 C8 C21 120.57(19) . . ?
C19 C9 C4 121.0(2) . . ?
C23 C10 C1 120.6(2) . . ?
C24 C11 C3 121.3(2) . . ?
C14 C12 C29 119.67(19) . . ?
C15 C12 C14 119.65(19) . . ?
C15 C12 C29 120.7(2) . . ?
C21 C13 C2 176.8(2) . . ?
C12 C14 C34 119.14(19) . . ?
C20 C14 C12 120.30(19) . . ?
C20 C14 C34 120.6(2) . . ?
C12 C15 C16 120.1(2) . . ?
C15 C16 C17 120.15(19) . . ?
C15 C16 C36 119.5(2) . . ?
C17 C16 C36 120.3(2) . . ?
C16 C17 C27 121.0(2) . . ?
C20 C17 C16 119.8(2) . . ?
C20 C17 C27 119.2(2) . . ?
C9 C19 C24 120.7(2) . . ?
C14 C20 C17 120.0(2) . . ?
C13 C21 C8 176.5(2) . . ?
C30 C22 C8 119.5(2) . . ?
C10 C23 C28 121.1(2) . . ?
C11 C24 C19 120.2(2) . . ?
C28 C25 C5 121.2(2) . . ?
C35 C26 C7 120.3(2) . . ?
N4 C27 C17 178.4(3) . . ?
C25 C28 C23 120.0(2) . . ?
N2 C29 C12 178.0(3) . . ?
C35 C30 C22 120.5(2) . . ?
N1 C34 C14 178.5(3) . . ?
C30 C35 C26 120.1(2) . . ?
N3 C36 C16 178.3(3) . . ?
C38 C37 C41 119.0(2) . . ?
C39 C37 C38 120.6(2) 3_865 . ?
C39 C37 C41 120.4(2) 3_865 . ?
N6 C40 C38 178.4(3) . . ?
C37 C38 C40 119.3(2) . . ?
C39 C38 C37 120.1(2) . . ?
C39 C38 C40 120.6(2) . . ?
C38 C39 C37 119.3(2) . 3_865 ?
N1B C41 C37 177.8(3) . . ?

loop_
_geom_bond_atom_site_label_1
_geom_bond_atom_site_label_2
_geom_bond_distance
_geom_bond_site_symmetry_2
_geom_bond_publ_flag
C1 C2 1.410(3) . ?
C1 C5 1.434(3) . ?
C1 C10 1.419(3) . ?
C2 C4 1.416(3) . ?
C2 C13 1.430(3) . ?
C3 C4 1.436(3) . ?
C3 C6 1.388(3) . ?
C3 C11 1.423(3) . ?
C4 C9 1.418(3) . ?
C5 C6 1.390(3) . ?
C5 C25 1.422(3) . ?
C7 C8 1.383(3) . ?
C7 C26 1.382(3) . ?
C8 C21 1.436(3) . ?
C8 C22 1.394(3) . ?
C9 C19 1.362(3) . ?
C10 C23 1.359(3) . ?
C11 C24 1.350(3) . ?
C12 C14 1.402(3) . ?
C12 C15 1.382(3) . ?
C12 C29 1.436(3) . ?
C13 C21 1.198(3) . ?
C14 C20 1.382(3) . ?
C14 C34 1.441(3) . ?
C15 C16 1.384(3) . ?
C16 C17 1.401(3) . ?
C16 C36 1.437(3) . ?
C17 C20 1.384(3) . ?
C17 C27 1.434(3) . ?
C19 C24 1.412(3) . ?
C22 C30 1.387(3) . ?
C23 C28 1.411(4) . ?
C25 C28 1.351(3) . ?
C26 C35 1.371(4) . ?
C27 N4 1.144(3) . ?
C29 N2 1.137(3) . ?
C30 C35 1.370(4) . ?
C34 N1 1.139(3) . ?
C36 N3 1.135(3) . ?
N6 C40 1.136(3) . ?
C37 C38 1.400(3) . ?
C37 C39 1.384(3) 3_865 ?
C37 C41 1.436(4) . ?
C40 C38 1.440(3) . ?
C38 C39 1.376(3) . ?
C41 N1B 1.133(3) . ?
